data_7223005
loop_
_publ_author_name
'Li, Bing'
'Li, Hongfeng'
'Chen, Peng'
'Sun, Wenbin'
'Wang, Cheng'
'Gao, Ting'
'Yan, Pengfei'

_publ_section_title
;
 Enhancement of near-infrared luminescence of ytterbium in triple-stranded
 binuclear helicates.
;
_journal_issue 45
_journal_name_full 'Physical chemistry chemical physics : PCCP'
_journal_page_first 30510
_journal_page_last 30517
_journal_paper_doi 10.1039/c5cp05888k
_journal_volume 17
_journal_year 2015
_chemical_formula_sum 'C60 H54 F18 O18 S12 Yb2'
_chemical_formula_weight 2135.83
_chemical_name_systematic
; 
 ? 
;
_space_group_IT_number 15
_symmetry_cell_setting monoclinic
_symmetry_space_group_name_Hall '-C 2yc'
_symmetry_space_group_name_H-M 'C 1 2/c 1'
_atom_sites_solution_hydrogens geom
_atom_sites_solution_primary direct
_atom_sites_solution_secondary difmap
_audit_creation_method SHELXL-97
_audit_update_record
;
2013-07-01 deposited with the CCDC.
2015-10-21 downloaded from the CCDC.
;
_cell_angle_alpha 90.00
_cell_angle_beta 98.582(3)
_cell_angle_gamma 90.00
_cell_formula_units_Z 4
_cell_length_a 41.711(6)
_cell_length_b 11.8124(17)
_cell_length_c 16.553(2)
_cell_measurement_reflns_used 4308
_cell_measurement_temperature 296(2)
_cell_measurement_theta_max 23.35
_cell_measurement_theta_min 2.22
_cell_volume 8064.5(19)
_computing_cell_refinement 'SAINT (Bruker, 2009)'
_computing_data_collection 'APEX-II (Bruker, 2009)'
_computing_data_reduction SAINT
_computing_molecular_graphics DIAMOND
_computing_publication_material 'publCIF (Westrip, 2010)'
_computing_structure_refinement 'SHELXL-97 (Sheldrick, 1997)'
_computing_structure_solution 'SHELXS-97 (Sheldrick, 1990)'
_diffrn_ambient_temperature 296(2)
_diffrn_measured_fraction_theta_full 0.999
_diffrn_measured_fraction_theta_max 0.996
_diffrn_radiation_monochromator graphite
_diffrn_radiation_source 'fine-focus sealed tube'
_diffrn_radiation_type MoK\a
_diffrn_radiation_wavelength 0.71073
_diffrn_reflns_av_R_equivalents 0.0747
_diffrn_reflns_av_sigmaI/netI 0.0889
_diffrn_reflns_limit_h_max 50
_diffrn_reflns_limit_h_min -55
_diffrn_reflns_limit_k_max 15
_diffrn_reflns_limit_k_min -9
_diffrn_reflns_limit_l_max 21
_diffrn_reflns_limit_l_min -22
_diffrn_reflns_number 29242
_diffrn_reflns_theta_full 27.50
_diffrn_reflns_theta_max 28.36
_diffrn_reflns_theta_min 1.79
_exptl_absorpt_coefficient_mu 2.719
_exptl_absorpt_correction_T_max 0.613
_exptl_absorpt_correction_T_min 0.586
_exptl_absorpt_correction_type multi-scan
_exptl_absorpt_process_details 'SADABS (Bruker, 2000)'
_exptl_crystal_colour colorless
_exptl_crystal_density_diffrn 1.759
_exptl_crystal_density_method 'not measured'
_exptl_crystal_description block
_exptl_crystal_F_000 4208
_exptl_crystal_size_max 0.20
_exptl_crystal_size_mid 0.19
_exptl_crystal_size_min 0.18
_refine_diff_density_max 2.881
_refine_diff_density_min -1.734
_refine_diff_density_rms 0.197
_refine_ls_extinction_coef 0.00018(5)
_refine_ls_extinction_expression Fc^*^=kFc[1+0.001xFc^2^\l^3^/sin(2\q)]^-1/4^
_refine_ls_extinction_method SHELXL
_refine_ls_goodness_of_fit_ref 1.030
_refine_ls_hydrogen_treatment mixed
_refine_ls_matrix_type full
_refine_ls_number_parameters 499
_refine_ls_number_reflns 10033
_refine_ls_number_restraints 150
_refine_ls_restrained_S_all 1.051
_refine_ls_R_factor_all 0.1101
_refine_ls_R_factor_gt 0.0646
_refine_ls_shift/su_max 0.074
_refine_ls_shift/su_mean 0.002
_refine_ls_structure_factor_coef Fsqd
_refine_ls_weighting_details 'calc w=1/[\s^2^(Fo^2^)+(0.1052P)^2^+1.0814P] where P=(Fo^2^+2Fc^2^)/3'
_refine_ls_weighting_scheme calc
_refine_ls_wR_factor_gt 0.1614
_refine_ls_wR_factor_ref 0.1909
_reflns_number_gt 6395
_reflns_number_total 10033
_reflns_threshold_expression >2sigma(I)
_cod_data_source_file c5cp05888k2.cif
_cod_data_source_block c
_cod_depositor_comments 'Adding full bibliography for 7223005--7223006.cif.'
_cod_original_cell_volume 8064(2)
_cod_original_sg_symbol_H-M C2/c
_cod_database_code 7223005
_refine_instructions_details
;
dfix commands have been used to define the distances of S and C atoms in 
the reasonable ranges; eadp commands have been used to define the disorder
parts of the F atoms attached to the F-C bonds and the terminal
 C atoms; isor commands have been used
to define the elongate elipsoid patermeters in the reasonable range.
;

loop_
_symmetry_equiv_pos_as_xyz
'x, y, z'
'-x, y, -z+1/2'
'x+1/2, y+1/2, z'
'-x+1/2, y+1/2, -z+1/2'
'-x, -y, -z'
'x, -y, z-1/2'
'-x+1/2, -y+1/2, -z'
'x+1/2, -y+1/2, z-1/2'

loop_
_atom_site_label
_atom_site_type_symbol
_atom_site_fract_x
_atom_site_fract_y
_atom_site_fract_z
_atom_site_U_iso_or_equiv
_atom_site_adp_type
_atom_site_occupancy
_atom_site_symmetry_multiplicity
_atom_site_calc_flag
_atom_site_refinement_flags
_atom_site_disorder_assembly
_atom_site_disorder_group
Yb1 Yb 0.154312(8) 0.59255(3) 0.880061(19) 0.03548(14) Uani 1 1 d . B .
C1 C 0.1061(2) 0.3984(7) 0.7821(5) 0.0389(18) Uani 1 1 d . B .
C2 C 0.1210(2) 0.3053(8) 0.8256(6) 0.053(2) Uani 1 1 d . . .
H2A H 0.1121 0.2337 0.8152 0.064 Uiso 1 1 calc R . .
C3 C 0.1482(2) 0.3166(8) 0.8826(6) 0.054(2) Uani 1 1 d . . .
C4 C 0.1452(3) 0.8287(10) 1.0927(7) 0.064(3) Uani 1 1 d . . .
C5 C 0.01782(18) 0.8905(6) 0.7503(6) 0.0424(19) Uani 1 1 d . . .
C6 C 0.1032(2) 0.6977(7) 1.0274(5) 0.046(2) Uani 1 1 d . . .
H6A H 0.0891 0.7358 1.0563 0.055 Uiso 1 1 calc R . .
C7 C 0.0749(2) 0.3882(7) 0.7307(5) 0.0421(19) Uani 1 1 d . . .
C8 C 0.0677(2) 0.9600(8) 0.7343(7) 0.062(3) Uani 1 1 d . . .
H8A H 0.0823 1.0127 0.7194 0.074 Uiso 1 1 calc R . .
C9 C 0.0234(2) 0.3361(8) 0.6738(6) 0.052(2) Uani 1 1 d . . .
H9A H 0.0059 0.2872 0.6602 0.063 Uiso 1 1 calc R . .
C10 C 0.0015(2) 0.6140(7) 0.9324(5) 0.044(2) Uani 1 1 d . . .
H10A H -0.0180 0.6515 0.9343 0.052 Uiso 1 1 calc R . .
C11 C 0.02275(19) 0.4483(7) 0.6512(5) 0.0404(18) Uani 1 1 d . . .
C12 C 0.0036(2) 0.5141(7) 0.8929(5) 0.0428(19) Uani 1 1 d . . .
C13 C 0.0313(2) 0.6547(7) 0.9696(5) 0.0432(19) Uani 1 1 d . . .
H13A H 0.0337 0.7219 0.9991 0.052 Uiso 1 1 calc R . .
C14 C 0.1674(2) 0.8358(8) 0.7969(5) 0.046(2) Uani 1 1 d . B .
C15 C 0.07708(18) 0.8549(7) 0.7682(5) 0.0387(17) Uani 1 1 d . . .
C16 C 0.1944(3) 0.9015(11) 0.7672(9) 0.078(4) Uani 1 1 d . . .
C17 C 0.0528(2) 0.3026(7) 0.7192(5) 0.048(2) Uani 1 1 d . . .
H17A H 0.0569 0.2297 0.7395 0.057 Uiso 1 1 calc R . .
C18 C 0.0914(2) 0.6052(7) 0.9758(5) 0.0394(18) Uani 1 1 d . B .
C19 C 0.05698(19) 0.5851(7) 0.9583(4) 0.0367(17) Uani 1 1 d . . .
C20 C 0.10910(17) 0.8070(7) 0.7905(5) 0.0374(17) Uani 1 1 d . B .
C21 C 0.2543(8) 0.662(2) 0.893(2) 0.299(17) Uani 1 1 d DU . .
H21A H 0.2773 0.6499 0.9007 0.449 Uiso 1 1 calc R . .
H21B H 0.2489 0.7143 0.9332 0.449 Uiso 1 1 calc R . .
H21C H 0.2473 0.6916 0.8394 0.449 Uiso 1 1 calc R . .
C22 C 0.2630(7) 0.475(3) 0.9732(18) 0.276(16) Uani 1 1 d DU . .
H22A H 0.2831 0.4666 0.9525 0.414 Uiso 1 1 calc R . .
H22B H 0.2547 0.4020 0.9845 0.414 Uiso 1 1 calc R . .
H22C H 0.2664 0.5191 1.0225 0.414 Uiso 1 1 calc R . .
C23 C 0.0346(2) 0.9789(8) 0.7249(8) 0.069(3) Uani 1 1 d . . .
H23A H 0.0248 1.0453 0.7033 0.083 Uiso 1 1 calc R . .
C24 C 0.1360(2) 0.8642(8) 0.7674(6) 0.050(2) Uani 1 1 d . . .
H24A H 0.1323 0.9238 0.7305 0.061 Uiso 1 1 calc R B .
C25 C 0.1346(2) 0.7310(7) 1.0352(5) 0.0430(19) Uani 1 1 d . B .
C26 C 0.1640(4) 0.2062(11) 0.9191(9) 0.085(4) Uani 1 1 d . . .
C27 C 0.1478(4) 0.5885(13) 0.6233(9) 0.109(5) Uani 1 1 d . . .
H27A H 0.1271 0.6003 0.6408 0.163 Uiso 1 1 calc R . .
H27B H 0.1447 0.5581 0.5689 0.163 Uiso 1 1 calc R . .
H27C H 0.1591 0.6593 0.6239 0.163 Uiso 1 1 calc R . .
C28 C 0.2050(4) 0.4938(15) 0.6430(11) 0.129(6) Uani 1 1 d U . .
H28A H 0.2205 0.4428 0.6724 0.194 Uiso 1 1 calc R . .
H28B H 0.2141 0.5686 0.6443 0.194 Uiso 1 1 calc R . .
H28C H 0.1999 0.4691 0.5873 0.194 Uiso 1 1 calc R . .
O1 O 0.16333(15) 0.4029(5) 0.9094(4) 0.0492(15) Uani 1 1 d . . .
O2 O 0.11184(13) 0.7166(5) 0.8301(3) 0.0422(13) Uani 1 1 d . . .
O3 O 0.20758(15) 0.5771(5) 0.9414(4) 0.0520(16) Uani 1 1 d . . .
O4 O 0.11003(13) 0.5412(5) 0.9438(3) 0.0405(12) Uani 1 1 d . . .
O5 O 0.11875(14) 0.4960(5) 0.7859(3) 0.0446(14) Uani 1 1 d . . .
O6 O 0.17750(13) 0.7586(6) 0.8439(4) 0.0552(16) Uani 1 1 d . . .
O7 O 0.15748(13) 0.6926(6) 0.9999(3) 0.0499(15) Uani 1 1 d . . .
O8 O 0.18035(16) 0.5589(7) 0.7674(4) 0.070(2) Uani 1 1 d . . .
O9 O 0.0210(4) 1.1520(12) 0.9327(10) 0.181(6) Uani 1 1 d U . .
F1 F 0.1934(2) 0.1946(8) 0.9020(8) 0.154(4) Uani 1 1 d U . .
F2 F 0.1672(3) 0.2063(7) 0.9980(6) 0.166(5) Uani 1 1 d U . .
F3 F 0.1486(3) 0.1144(7) 0.8955(7) 0.140(4) Uani 1 1 d U . .
F4 F 0.17050(19) 0.7993(7) 1.1480(5) 0.107(3) Uani 1 1 d U . .
F5 F 0.12317(18) 0.8654(7) 1.1357(5) 0.107(3) Uani 1 1 d U . .
F6 F 0.1552(3) 0.9142(6) 1.0560(6) 0.118(3) Uani 1 1 d U . .
S1 S 0.04283(5) 0.78074(17) 0.78364(13) 0.0407(5) Uani 1 1 d . . .
S2 S 0.04292(5) 0.46899(19) 0.90009(13) 0.0433(5) Uani 1 1 d . . .
S3 S 0.05898(5) 0.51234(18) 0.68564(13) 0.0424(5) Uani 1 1 d . . .
S4 S 0.17007(7) 0.4956(3) 0.68799(16) 0.0711(8) Uani 1 1 d . B .
S5 S 0.23604(10) 0.5418(4) 0.9031(3) 0.1110(12) Uani 1 1 d DU B .
S6 S 0.0559(2) 1.1225(6) 0.9397(4) 0.119(2) Uani 0.708(8) 1 d PDU A 1
C29 C 0.0807(7) 1.188(3) 1.020(2) 0.129(6) Uani 0.708(8) 1 d PDU A 1
H29A H 0.0839 1.2653 1.0060 0.194 Uiso 0.708(8) 1 calc PR A 1
H29B H 0.1013 1.1496 1.0288 0.194 Uiso 0.708(8) 1 calc PR A 1
H29C H 0.0707 1.1836 1.0681 0.194 Uiso 0.708(8) 1 calc PR A 1
C30 C 0.0500(7) 0.977(2) 0.9867(17) 0.129(6) Uani 0.708(8) 1 d PDU A 1
H30A H 0.0395 0.9268 0.9452 0.194 Uiso 0.708(8) 1 calc PR A 1
H30B H 0.0369 0.9845 1.0292 0.194 Uiso 0.708(8) 1 calc PR A 1
H30C H 0.0708 0.9460 1.0091 0.194 Uiso 0.708(8) 1 calc PR A 1
S6' S 0.0386(5) 1.1107(13) 1.0002(11) 0.119(2) Uani 0.292(8) 1 d PDU A 2
C29' C 0.0681(19) 1.170(7) 1.025(5) 0.129(6) Uani 0.292(8) 1 d PDU A 2
H29D H 0.0634 1.2459 1.0401 0.194 Uiso 0.292(8) 1 calc PR A 2
H29E H 0.0806 1.1716 0.9808 0.194 Uiso 0.292(8) 1 calc PR A 2
H29F H 0.0802 1.1321 1.0711 0.194 Uiso 0.292(8) 1 calc PR A 2
C30' C 0.0651(17) 0.992(6) 0.962(4) 0.129(6) Uani 0.292(8) 1 d PDU A 2
H30D H 0.0515 0.9298 0.9411 0.194 Uiso 0.292(8) 1 calc PR A 2
H30E H 0.0807 0.9657 1.0071 0.194 Uiso 0.292(8) 1 calc PR A 2
H30F H 0.0763 1.0210 0.9201 0.194 Uiso 0.292(8) 1 calc PR A 2
F9' F 0.1873(7) 0.919(3) 0.679(2) 0.112(3) Uani 0.312(10) 1 d PU B 1
F8' F 0.1910(7) 1.021(3) 0.774(2) 0.112(3) Uani 0.312(10) 1 d PU B 1
F7' F 0.2234(7) 0.863(3) 0.773(2) 0.112(3) Uani 0.312(10) 1 d PU B 1
F7 F 0.2149(3) 0.9446(12) 0.8315(9) 0.112(3) Uani 0.688(10) 1 d PU B 2
F8 F 0.1857(3) 0.9926(14) 0.7251(10) 0.112(3) Uani 0.688(10) 1 d PU B 2
F9 F 0.2112(3) 0.8408(13) 0.7235(10) 0.112(3) Uani 0.688(10) 1 d PU B 2

loop_
_atom_site_aniso_label
_atom_site_aniso_U_11
_atom_site_aniso_U_22
_atom_site_aniso_U_33
_atom_site_aniso_U_23
_atom_site_aniso_U_13
_atom_site_aniso_U_12
Yb1 0.02684(18) 0.0465(2) 0.03279(19) 0.00403(14) 0.00334(12) 0.00519(14)
C1 0.038(4) 0.041(5) 0.039(4) -0.007(3) 0.010(3) 0.003(4)
C2 0.056(6) 0.043(5) 0.058(6) -0.002(4) 0.000(4) 0.012(4)
C3 0.058(6) 0.045(6) 0.058(6) 0.002(4) 0.004(5) 0.023(5)
C4 0.053(6) 0.066(7) 0.076(7) -0.022(6) 0.015(5) -0.011(5)
C5 0.028(4) 0.032(5) 0.067(6) 0.004(4) 0.008(4) -0.002(3)
C6 0.045(5) 0.048(5) 0.048(5) -0.009(4) 0.014(4) 0.002(4)
C7 0.043(5) 0.041(5) 0.042(4) -0.007(3) 0.008(4) 0.004(4)
C8 0.032(5) 0.040(5) 0.113(9) 0.024(5) 0.010(5) 0.000(4)
C9 0.041(5) 0.058(6) 0.057(5) -0.008(4) 0.002(4) -0.006(4)
C10 0.038(4) 0.053(6) 0.041(4) 0.004(4) 0.008(3) 0.003(4)
C11 0.035(4) 0.046(5) 0.041(4) -0.005(4) 0.009(3) 0.000(4)
C12 0.039(4) 0.053(5) 0.037(4) 0.009(4) 0.009(3) 0.004(4)
C13 0.049(5) 0.046(5) 0.036(4) 0.000(3) 0.013(4) 0.000(4)
C14 0.037(4) 0.050(5) 0.052(5) 0.011(4) 0.009(4) -0.001(4)
C15 0.027(4) 0.037(4) 0.052(5) 0.002(4) 0.007(3) 0.000(3)
C16 0.038(6) 0.091(9) 0.107(10) 0.055(8) 0.014(6) 0.013(6)
C17 0.050(5) 0.038(5) 0.055(5) 0.000(4) 0.005(4) 0.001(4)
C18 0.037(4) 0.046(5) 0.037(4) 0.006(3) 0.008(3) 0.000(3)
C19 0.034(4) 0.048(5) 0.029(3) 0.001(3) 0.010(3) -0.003(3)
C20 0.025(4) 0.045(5) 0.041(4) -0.002(3) 0.000(3) -0.001(3)
C21 0.299(18) 0.299(18) 0.300(18) 0.001(2) 0.044(3) 0.000(2)
C22 0.276(16) 0.276(16) 0.276(16) 0.001(2) 0.041(3) 0.001(2)
C23 0.028(5) 0.035(5) 0.141(10) 0.026(6) 0.002(5) 0.003(4)
C24 0.033(4) 0.056(6) 0.062(6) 0.017(4) 0.004(4) 0.002(4)
C25 0.039(4) 0.047(5) 0.043(4) -0.008(4) 0.005(3) -0.003(4)
C26 0.096(10) 0.066(9) 0.087(9) -0.007(7) -0.012(7) 0.027(7)
C27 0.117(13) 0.143(15) 0.064(8) 0.003(8) 0.008(8) -0.018(10)
C28 0.128(6) 0.131(6) 0.128(6) -0.002(2) 0.021(2) 0.000(2)
O1 0.042(3) 0.052(4) 0.049(3) -0.003(3) -0.006(3) 0.016(3)
O2 0.035(3) 0.040(3) 0.051(3) 0.011(3) 0.003(2) 0.002(2)
O3 0.034(3) 0.073(5) 0.047(3) 0.008(3) 0.000(3) 0.014(3)
O4 0.040(3) 0.039(3) 0.045(3) -0.002(2) 0.014(2) 0.001(2)
O5 0.044(3) 0.049(4) 0.039(3) 0.003(2) 0.000(2) 0.005(3)
O6 0.027(3) 0.063(4) 0.073(4) 0.022(3) -0.003(3) -0.004(3)
O7 0.025(3) 0.077(5) 0.047(3) -0.010(3) 0.004(2) -0.001(3)
O8 0.042(4) 0.129(6) 0.039(3) -0.020(4) 0.011(3) -0.012(4)
O9 0.164(14) 0.126(11) 0.227(16) 0.027(10) -0.053(11) 0.032(10)
F1 0.107(7) 0.103(7) 0.246(13) 0.026(7) 0.011(7) 0.067(6)
F2 0.310(15) 0.088(6) 0.088(6) 0.024(5) -0.016(8) 0.077(7)
F3 0.175(10) 0.050(5) 0.171(9) 0.006(5) -0.055(7) 0.036(5)
F4 0.093(6) 0.109(6) 0.105(6) -0.042(5) -0.034(4) -0.004(4)
F5 0.077(5) 0.134(6) 0.117(6) -0.082(5) 0.036(4) -0.021(4)
F6 0.176(9) 0.071(5) 0.111(6) -0.019(4) 0.039(6) -0.042(5)
S1 0.0294(10) 0.0343(11) 0.0585(12) 0.0091(9) 0.0076(8) 0.0017(8)
S2 0.0329(10) 0.0517(13) 0.0464(11) -0.0049(9) 0.0094(8) 0.0029(9)
S3 0.0363(11) 0.0450(12) 0.0451(11) -0.0007(9) 0.0032(8) 0.0001(9)
S4 0.0618(17) 0.100(2) 0.0532(15) -0.0205(14) 0.0142(12) -0.0038(15)
S5 0.0896(18) 0.140(2) 0.1070(19) 0.0130(16) 0.0253(15) 0.0222(16)
S6 0.139(6) 0.098(4) 0.110(5) 0.013(3) -0.016(4) 0.012(4)
C29 0.130(7) 0.124(7) 0.133(7) -0.001(4) 0.017(4) 0.002(4)
C30 0.130(7) 0.124(7) 0.133(7) -0.001(4) 0.017(4) 0.002(4)
S6' 0.139(6) 0.098(4) 0.110(5) 0.013(3) -0.016(4) 0.012(4)
C29' 0.130(7) 0.124(7) 0.133(7) -0.001(4) 0.017(4) 0.002(4)
C30' 0.130(7) 0.124(7) 0.133(7) -0.001(4) 0.017(4) 0.002(4)
F9' 0.071(4) 0.126(6) 0.144(8) 0.021(5) 0.031(5) -0.036(4)
F8' 0.071(4) 0.126(6) 0.144(8) 0.021(5) 0.031(5) -0.036(4)
F7' 0.071(4) 0.126(6) 0.144(8) 0.021(5) 0.031(5) -0.036(4)
F7 0.071(4) 0.126(6) 0.144(8) 0.021(5) 0.031(5) -0.036(4)
F8 0.071(4) 0.126(6) 0.144(8) 0.021(5) 0.031(5) -0.036(4)
F9 0.071(4) 0.126(6) 0.144(8) 0.021(5) 0.031(5) -0.036(4)

loop_
_atom_type_symbol
_atom_type_description
_atom_type_scat_dispersion_real
_atom_type_scat_dispersion_imag
_atom_type_scat_source
C C 0.0033 0.0016 'International Tables Vol C Tables 4.2.6.8 and 6.1.1.4'
H H 0.0000 0.0000 'International Tables Vol C Tables 4.2.6.8 and 6.1.1.4'
S S 0.1246 0.1234 'International Tables Vol C Tables 4.2.6.8 and 6.1.1.4'
O O 0.0106 0.0060 'International Tables Vol C Tables 4.2.6.8 and 6.1.1.4'
Yb Yb -0.3850 5.5486 'International Tables Vol C Tables 4.2.6.8 and 6.1.1.4'
F F 0.0171 0.0103 'International Tables Vol C Tables 4.2.6.8 and 6.1.1.4'

loop_
_geom_angle_atom_site_label_1
_geom_angle_atom_site_label_2
_geom_angle_atom_site_label_3
_geom_angle
_geom_angle_site_symmetry_1
_geom_angle_site_symmetry_3
O5 Yb1 O7 142.4(2) . .
O5 Yb1 O6 120.1(2) . .
O7 Yb1 O6 79.3(2) . .
O5 Yb1 O3 138.0(2) . .
O7 Yb1 O3 74.5(2) . .
O6 Yb1 O3 76.6(2) . .
O5 Yb1 O1 74.3(2) . .
O7 Yb1 O1 109.3(2) . .
O6 Yb1 O1 144.9(2) . .
O3 Yb1 O1 73.5(2) . .
O5 Yb1 O8 72.6(2) . .
O7 Yb1 O8 143.7(2) . .
O6 Yb1 O8 70.9(3) . .
O3 Yb1 O8 78.8(2) . .
O1 Yb1 O8 85.5(3) . .
O5 Yb1 O4 72.7(2) . .
O7 Yb1 O4 72.03(19) . .
O6 Yb1 O4 136.7(2) . .
O3 Yb1 O4 123.6(2) . .
O1 Yb1 O4 76.6(2) . .
O8 Yb1 O4 144.2(2) . .
O5 Yb1 O2 72.2(2) . .
O7 Yb1 O2 85.8(2) . .
O6 Yb1 O2 72.65(19) . .
O3 Yb1 O2 146.0(2) . .
O1 Yb1 O2 140.2(2) . .
O8 Yb1 O2 104.0(2) . .
O4 Yb1 O2 73.53(19) . .
O5 Yb1 S5 121.44(17) . .
O7 Yb1 S5 93.76(16) . .
O6 Yb1 S5 74.26(17) . .
O3 Yb1 S5 20.06(17) . .
O1 Yb1 S5 71.28(18) . .
O8 Yb1 S5 58.94(19) . .
O4 Yb1 S5 138.04(16) . .
O2 Yb1 S5 146.39(15) . .
O5 C1 C2 122.5(8) . .
O5 C1 C7 115.8(7) . .
C2 C1 C7 121.7(8) . .
C3 C2 C1 122.3(9) . .
O1 C3 C2 130.4(9) . .
O1 C3 C26 112.9(9) . .
C2 C3 C26 116.6(10) . .
F6 C4 F5 107.4(10) . .
F6 C4 F4 104.6(10) . .
F5 C4 F4 105.0(10) . .
F6 C4 C25 112.7(9) . .
F5 C4 C25 115.3(8) . .
F4 C4 C25 111.0(9) . .
C23 C5 C5 124.0(6) . 2_556
C23 C5 S1 111.5(6) . .
C5 C5 S1 124.5(4) 2_556 .
C25 C6 C18 121.5(7) . .
C17 C7 C1 132.3(8) . .
C17 C7 S3 111.1(7) . .
C1 C7 S3 115.8(6) . .
C23 C8 C15 113.9(8) . .
C11 C9 C17 113.5(8) . .
C12 C10 C13 113.4(8) . .
C9 C11 C12 129.4(8) . 2_556
C9 C11 S3 110.8(6) . .
C12 C11 S3 119.8(7) 2_556 .
C10 C12 C11 127.5(8) . 2_556
C10 C12 S2 111.5(7) . .
C11 C12 S2 121.0(6) 2_556 .
C19 C13 C10 113.2(8) . .
O6 C14 C24 128.9(8) . .
O6 C14 C16 112.6(8) . .
C24 C14 C16 118.5(8) . .
C8 C15 C20 130.1(7) . .
C8 C15 S1 108.8(6) . .
C20 C15 S1 121.1(6) . .
F7' C16 F9 42.3(16) . .
F7' C16 F8 121.1(16) . .
F9 C16 F8 106.8(13) . .
F7' C16 F7 66.5(18) . .
F9 C16 F7 108.2(12) . .
F8 C16 F7 101.6(14) . .
F7' C16 F8' 117(2) . .
F9 C16 F8' 131.0(15) . .
F8 C16 F8' 36.7(13) . .
F7 C16 F8' 68.2(16) . .
F7' C16 F9' 100(2) . .
F9 C16 F9' 64.2(16) . .
F8 C16 F9' 49.5(13) . .
F7 C16 F9' 137.5(14) . .
F8' C16 F9' 85.7(18) . .
F7' C16 C14 122.3(16) . .
F9 C16 C14 112.9(12) . .
F8 C16 C14 115.9(10) . .
F7 C16 C14 110.6(11) . .
F8' C16 C14 113.6(15) . .
F9' C16 C14 110.5(14) . .
C7 C17 C9 112.8(8) . .
O4 C18 C6 122.3(8) . .
O4 C18 C19 118.4(7) . .
C6 C18 C19 119.4(7) . .
C13 C19 C18 130.0(8) . .
C13 C19 S2 109.9(6) . .
C18 C19 S2 119.2(6) . .
O2 C20 C24 122.5(7) . .
O2 C20 C15 118.5(7) . .
C24 C20 C15 119.0(7) . .
C5 C23 C8 113.1(8) . .
C14 C24 C20 122.8(8) . .
O7 C25 C6 129.2(8) . .
O7 C25 C4 112.9(8) . .
C6 C25 C4 117.9(7) . .
F3 C26 F2 106.1(14) . .
F3 C26 F1 106.7(12) . .
F2 C26 F1 105.0(13) . .
F3 C26 C3 115.4(11) . .
F2 C26 C3 111.7(10) . .
F1 C26 C3 111.3(12) . .
C3 O1 Yb1 131.4(6) . .
C20 O2 Yb1 136.3(5) . .
S5 O3 Yb1 127.8(4) . .
C18 O4 Yb1 127.8(5) . .
C1 O5 Yb1 135.3(5) . .
C14 O6 Yb1 132.5(6) . .
C25 O7 Yb1 128.9(5) . .
S4 O8 Yb1 132.3(4) . .
S6' O9 S6 55.7(11) . .
C5 S1 C15 92.6(4) . .
C12 S2 C19 91.9(4) . .
C11 S3 C7 91.9(4) . .
O8 S4 C27 106.5(6) . .
O8 S4 C28 103.4(7) . .
C27 S4 C28 98.7(8) . .
O3 S5 C21 102.4(14) . .
O3 S5 C22 109.3(13) . .
C21 S5 C22 101.7(17) . .
O3 S5 Yb1 32.2(3) . .
C21 S5 Yb1 107.9(13) . .
C22 S5 Yb1 135.1(12) . .
O9 S6 C29 115.0(14) . .
O9 S6 C30 93.3(11) . .
C29 S6 C30 100.8(15) . .
O9 S6' C29' 114(4) . .
O9 S6' C30' 105(3) . .
C29' S6' C30' 87(4) . .

loop_
_geom_bond_atom_site_label_1
_geom_bond_atom_site_label_2
_geom_bond_distance
_geom_bond_site_symmetry_2
Yb1 O5 2.290(6) .
Yb1 O7 2.295(6) .
Yb1 O6 2.305(6) .
Yb1 O3 2.308(6) .
Yb1 O1 2.311(6) .
Yb1 O8 2.328(6) .
Yb1 O4 2.340(5) .
Yb1 O2 2.352(5) .
Yb1 S5 3.426(4) .
C1 O5 1.265(9) .
C1 C2 1.407(12) .
C1 C7 1.449(12) .
C2 C3 1.370(13) .
C3 O1 1.244(12) .
C3 C26 1.542(15) .
C4 F6 1.280(13) .
C4 F5 1.317(11) .
C4 F4 1.335(13) .
C4 C25 1.519(13) .
C5 C23 1.358(12) .
C5 C5 1.485(15) 2_556
C5 S1 1.704(8) .
C6 C25 1.353(11) .
C6 C18 1.428(12) .
C7 C17 1.362(12) .
C7 S3 1.732(9) .
C8 C23 1.383(12) .
C8 C15 1.395(12) .
C9 C11 1.377(13) .
C9 C17 1.397(12) .
C10 C12 1.358(12) .
C10 C13 1.387(12) .
C11 C12 1.451(12) 2_556
C11 S3 1.710(8) .
C12 C11 1.451(12) 2_556
C12 S2 1.712(8) .
C13 C19 1.386(11) .
C14 O6 1.231(10) .
C14 C24 1.368(12) .
C14 C16 1.509(13) .
C15 C20 1.447(10) .
C15 S1 1.727(8) .
C16 F7' 1.29(4) .
C16 F9 1.298(19) .
C16 F8 1.304(18) .
C16 F7 1.362(18) .
C16 F8' 1.42(4) .
C16 F9' 1.47(4) .
C18 O4 1.256(9) .
C18 C19 1.443(11) .
C19 S2 1.727(8) .
C20 O2 1.249(9) .
C20 C24 1.411(11) .
C21 S5 1.627(18) .
C22 S5 1.684(18) .
C25 O7 1.275(9) .
C26 F3 1.291(16) .
C26 F2 1.293(15) .
C26 F1 1.305(16) .
C27 S4 1.708(15) .
C28 S4 1.735(17) .
O3 S5 1.486(7) .
O8 S4 1.518(7) .
O9 S6' 1.336(19) .
O9 S6 1.488(16) .
S6 C29 1.73(3) .
S6 C30 1.92(3) .
S6' C29' 1.42(7) .
S6' C30' 1.95(7) .
